data_7152834
loop_
_publ_author_name
'Li, Honglin'
'Guan, Hong'
'Duan, Xinrui'
'Hu, Jun'
'Wang, Guiren'
'Wang, Qian'

_publ_section_title
;
 An acid catalyzed reversible ring-opening/ring-closure reaction involving
 a cyano-rhodamine spirolactam.
;
_journal_issue 11
_journal_name_full 'Organic &amp; biomolecular chemistry'
_journal_page_first 1805
_journal_page_last 1809
_journal_paper_doi 10.1039/c3ob27356c
_journal_volume 11
_journal_year 2013
_chemical_formula_moiety 'C29 H30 N4 O2, 0.25(C H4 O)'
_chemical_formula_sum 'C29.25 H31 N4 O2.25'
_chemical_formula_weight 474.58
_chemical_name_systematic
;
?
;
_space_group_crystal_system triclinic
_space_group_IT_number 2
_space_group_name_Hall '-P 1'
_space_group_name_H-M_alt 'P -1'
_symmetry_space_group_name_Hall '-P 1'
_symmetry_space_group_name_H-M 'P -1'
_atom_sites_solution_hydrogens geom
_atom_sites_solution_primary direct
_atom_sites_solution_secondary difmap
_audit_creation_date 2012-05-01
_audit_creation_method
;
Olex2 1.1
(compiled Nov 1 2011 20:42:30, GUI svn.r3906)
;
_cell_angle_alpha 80.674(3)
_cell_angle_beta 86.095(3)
_cell_angle_gamma 75.836(3)
_cell_formula_units_Z 4
_cell_length_a 11.2094(16)
_cell_length_b 14.479(2)
_cell_length_c 16.455(2)
_cell_measurement_reflns_used 4087
_cell_measurement_temperature 100(2)
_cell_measurement_theta_max 26.113
_cell_measurement_theta_min 2.290
_cell_volume 2554.1(6)
_computing_cell_refinement 'SAINT v6.45A (Bruker, 2003)'
_computing_data_collection 'SMART Version 5.625 (Bruker, 2001)'
_computing_data_reduction 'SAINT v6.45A (Bruker, 2003)'
_computing_molecular_graphics
;
O. V. Dolomanov, L. J. Bourhis, R. J. Gildea, J. A. K. Howard and H. Puschmann,
OLEX2: a complete structure solution, refinement and analysis program.
J. Appl. Cryst. (2009). 42, 339-341.
;
_computing_publication_material
;
O. V. Dolomanov, L. J. Bourhis, R. J. Gildea, J. A. K. Howard and H. Puschmann,
OLEX2: a complete structure solution, refinement and analysis program.
J. Appl. Cryst. (2009). 42, 339-341.
;
_computing_structure_refinement
;
SHELXL, G.M. Sheldrick, Acta Cryst.
2008). A64, 112-122
;
_computing_structure_solution
;
SHELXS, G.M. Sheldrick, Acta Cryst.
(2008). A64, 112-122
;
_diffrn_ambient_temperature 100(2)
_diffrn_measured_fraction_theta_full 0.999
_diffrn_measured_fraction_theta_max 0.999
_diffrn_measurement_device_type 'Bruker SMART APEX CCD diffractometer'
_diffrn_measurement_method 'omega scans'
_diffrn_radiation_monochromator Parallel,graphite
_diffrn_radiation_type 'Mo K\a'
_diffrn_radiation_wavelength 0.71073
_diffrn_reflns_av_R_equivalents 0.0653
_diffrn_reflns_av_unetI/netI 0.0912
_diffrn_reflns_limit_h_max 13
_diffrn_reflns_limit_h_min -13
_diffrn_reflns_limit_k_max 17
_diffrn_reflns_limit_k_min -17
_diffrn_reflns_limit_l_max 19
_diffrn_reflns_limit_l_min -19
_diffrn_reflns_number 28263
_diffrn_reflns_theta_full 25.03
_diffrn_reflns_theta_max 25.03
_diffrn_reflns_theta_min 1.25
_diffrn_source 'sealed tube'
_diffrn_source_current 38.0
_diffrn_source_power 1.786
_diffrn_source_target Mo
_diffrn_source_voltage 47.0
_exptl_absorpt_coefficient_mu 0.079
_exptl_absorpt_correction_type none
_exptl_crystal_colour colorless
_exptl_crystal_density_diffrn 1.234
_exptl_crystal_density_method 'not measured'
_exptl_crystal_description plate
_exptl_crystal_F_000 1010
_exptl_crystal_size_max 0.44
_exptl_crystal_size_mid 0.32
_exptl_crystal_size_min 0.1
_refine_diff_density_max 0.261
_refine_diff_density_min -0.187
_refine_diff_density_rms 0.039
_refine_ls_extinction_method none
_refine_ls_goodness_of_fit_ref 0.855
_refine_ls_hydrogen_treatment constr
_refine_ls_matrix_type full
_refine_ls_number_parameters 653
_refine_ls_number_reflns 9012
_refine_ls_number_restraints 2
_refine_ls_restrained_S_all 0.855
_refine_ls_R_factor_all 0.0847
_refine_ls_R_factor_gt 0.0459
_refine_ls_shift/su_max 0.001
_refine_ls_shift/su_mean 0.000
_refine_ls_structure_factor_coef Fsqd
_refine_ls_weighting_details 'calc w=1/[\s^2^(Fo^2^)+(0.0208P)^2^+0.0000P] where P=(Fo^2^+2Fc^2^)/3'
_refine_ls_weighting_scheme calc
_refine_ls_wR_factor_gt 0.0744
_refine_ls_wR_factor_ref 0.0843
_reflns_number_gt 5493
_reflns_number_total 9012
_reflns_threshold_expression >2sigma(I)
_cod_data_source_file c3ob27356c.txt
_cod_data_source_block rbcn
_cod_database_code 7152834

loop_
_space_group_symop_id
_space_group_symop_operation_xyz
1 'x, y, z'
2 '-x, -y, -z'

loop_
_atom_site_label
_atom_site_type_symbol
_atom_site_fract_x
_atom_site_fract_y
_atom_site_fract_z
_atom_site_U_iso_or_equiv
_atom_site_adp_type
_atom_site_occupancy
_atom_site_symmetry_multiplicity
_atom_site_calc_flag
_atom_site_refinement_flags
_atom_site_disorder_group
O1A O 0.15415(12) 0.44201(10) 0.16477(8) 0.0280(4) Uani 1 1 d . .
O2A O 0.30031(12) 0.85049(9) 0.12116(8) 0.0281(4) Uani 1 1 d . .
N1A N 0.17867(14) 0.59892(11) 0.13817(10) 0.0205(4) Uani 1 1 d . .
N2A N 0.14487(17) 0.62827(13) -0.01272(12) 0.0353(5) Uani 1 1 d . .
N3A N -0.10929(15) 1.04098(12) 0.12217(10) 0.0261(4) Uani 1 1 d . .
N4A N 0.70947(15) 0.69171(12) 0.05280(10) 0.0258(4) Uani 1 1 d . .
C1A C 0.22669(18) 0.66862(14) 0.17924(12) 0.0208(5) Uani 1 1 d . .
C2A C 0.23501(17) 0.61312(14) 0.26675(12) 0.0209(5) Uani 1 1 d . .
C3A C 0.27261(17) 0.63961(15) 0.33583(12) 0.0240(5) Uani 1 1 d . .
H3A H 0.2901 0.7009 0.3340 0.029 Uiso 1 1 calc R .
C4A C 0.28406(18) 0.57394(15) 0.40812(13) 0.0274(5) Uani 1 1 d . .
H4A H 0.3092 0.5910 0.4565 0.033 Uiso 1 1 calc R .
C5A C 0.25949(19) 0.48388(15) 0.41113(13) 0.0294(6) Uani 1 1 d . .
H5A H 0.2698 0.4398 0.4610 0.035 Uiso 1 1 calc R .
C6A C 0.22030(18) 0.45793(15) 0.34242(13) 0.0261(5) Uani 1 1 d . .
H6A H 0.2018 0.3970 0.3442 0.031 Uiso 1 1 calc R .
C7A C 0.20878(17) 0.52374(14) 0.27072(12) 0.0210(5) Uani 1 1 d . .
C8A C 0.17710(17) 0.51022(15) 0.18885(13) 0.0220(5) Uani 1 1 d . .
C9A C 0.16048(18) 0.61398(14) 0.05685(14) 0.0228(5) Uani 1 1 d . .
C10A C 0.13841(18) 0.76716(14) 0.16827(12) 0.0195(5) Uani 1 1 d . .
C11A C 0.01189(18) 0.77984(14) 0.18462(12) 0.0222(5) Uani 1 1 d . .
H11A H -0.0191 0.7249 0.2058 0.027 Uiso 1 1 calc R .
C12A C -0.06961(18) 0.86835(14) 0.17128(12) 0.0236(5) Uani 1 1 d . .
H12A H -0.1547 0.8732 0.1837 0.028 Uiso 1 1 calc R .
C13A C -0.02866(19) 0.95227(15) 0.13929(12) 0.0229(5) Uani 1 1 d . .
C14A C 0.09840(18) 0.94041(14) 0.12377(12) 0.0230(5) Uani 1 1 d . .
H14A H 0.1304 0.9949 0.1030 0.028 Uiso 1 1 calc R .
C15A C 0.17770(18) 0.85005(14) 0.13836(12) 0.0211(5) Uani 1 1 d . .
C16A C 0.38364(18) 0.76256(14) 0.11937(12) 0.0215(5) Uani 1 1 d . .
C17A C 0.50023(18) 0.76968(14) 0.09006(12) 0.0224(5) Uani 1 1 d . .
H17A H 0.5172 0.8314 0.0743 0.027 Uiso 1 1 calc R .
C18A C 0.59345(18) 0.68664(15) 0.08341(12) 0.0213(5) Uani 1 1 d . .
C19A C 0.56198(18) 0.59722(15) 0.10716(12) 0.0237(5) Uani 1 1 d . .
H19A H 0.6220 0.5392 0.1024 0.028 Uiso 1 1 calc R .
C20A C 0.44650(18) 0.59314(15) 0.13688(12) 0.0233(5) Uani 1 1 d . .
H20A H 0.4291 0.5317 0.1535 0.028 Uiso 1 1 calc R .
C21A C 0.35279(18) 0.67540(14) 0.14387(12) 0.0200(5) Uani 1 1 d . .
C22A C -0.23649(18) 1.05858(15) 0.15392(13) 0.0309(6) Uani 1 1 d . .
H22C H -0.2601 1.1237 0.1701 0.037 Uiso 1 1 calc R .
H22D H -0.2416 1.0114 0.2040 0.037 Uiso 1 1 calc R .
C23A C -0.3274(2) 1.05131(17) 0.09285(14) 0.0454(7) Uani 1 1 d . .
H23D H -0.3259 1.0998 0.0440 0.068 Uiso 1 1 calc R .
H23E H -0.4103 1.0625 0.1183 0.068 Uiso 1 1 calc R .
H23F H -0.3051 0.9869 0.0767 0.068 Uiso 1 1 calc R .
C24A C -0.06774(19) 1.12590(14) 0.08196(13) 0.0286(6) Uani 1 1 d . .
H24C H -0.1379 1.1726 0.0537 0.034 Uiso 1 1 calc R .
H24D H -0.0037 1.1064 0.0395 0.034 Uiso 1 1 calc R .
C25A C -0.01579(19) 1.17532(15) 0.14138(12) 0.0302(6) Uani 1 1 d . .
H25D H -0.0789 1.1956 0.1833 0.045 Uiso 1 1 calc R .
H25E H 0.0093 1.2319 0.1110 0.045 Uiso 1 1 calc R .
H25F H 0.0558 1.1303 0.1681 0.045 Uiso 1 1 calc R .
C26A C 0.80621(18) 0.60440(15) 0.04742(13) 0.0314(6) Uani 1 1 d . .
H26C H 0.8717 0.6206 0.0082 0.038 Uiso 1 1 calc R .
H26D H 0.7713 0.5574 0.0252 0.038 Uiso 1 1 calc R .
C27A C 0.8630(2) 0.55770(16) 0.12960(14) 0.0432(7) Uani 1 1 d . .
H27D H 0.9016 0.6025 0.1508 0.065 Uiso 1 1 calc R .
H27E H 0.9254 0.4988 0.1223 0.065 Uiso 1 1 calc R .
H27F H 0.7988 0.5416 0.1689 0.065 Uiso 1 1 calc R .
C28A C 0.74409(19) 0.78329(15) 0.03486(13) 0.0296(6) Uani 1 1 d . .
H28C H 0.8343 0.7718 0.0396 0.035 Uiso 1 1 calc R .
H28D H 0.7042 0.8242 0.0765 0.035 Uiso 1 1 calc R .
C29A C 0.7080(2) 0.83706(16) -0.05053(13) 0.0396(6) Uani 1 1 d . .
H29D H 0.7497 0.7981 -0.0922 0.059 Uiso 1 1 calc R .
H29E H 0.7324 0.8985 -0.0589 0.059 Uiso 1 1 calc R .
H29F H 0.6187 0.8492 -0.0555 0.059 Uiso 1 1 calc R .
O1B O 0.39504(13) 0.24250(10) 0.39729(9) 0.0309(4) Uani 1 1 d . .
O2B O 0.92899(12) 0.33997(10) 0.35051(8) 0.0254(4) Uani 1 1 d . .
N1B N 0.58355(14) 0.28258(12) 0.39449(10) 0.0224(4) Uani 1 1 d . .
N2B N 0.61646(16) 0.23759(13) 0.54532(11) 0.0342(5) Uani 1 1 d . .
N3B N 1.12584(15) 0.00961(12) 0.35515(10) 0.0284(5) Uani 1 1 d . .
N4B N 0.77902(15) 0.67247(12) 0.36684(10) 0.0285(5) Uani 1 1 d . .
C1B C 0.68215(18) 0.30938(14) 0.33336(12) 0.0223(5) Uani 1 1 d . .
C2B C 0.61533(18) 0.31539(13) 0.25415(13) 0.0207(5) Uani 1 1 d . .
C3B C 0.65712(19) 0.33735(13) 0.17425(12) 0.0236(5) Uani 1 1 d . .
H3B H 0.7359 0.3508 0.1629 0.028 Uiso 1 1 calc R .
C4B C 0.58022(19) 0.33914(14) 0.11080(13) 0.0266(5) Uani 1 1 d . .
H4B H 0.6075 0.3539 0.0553 0.032 Uiso 1 1 calc R .
C5B C 0.46432(19) 0.31984(15) 0.12652(13) 0.0282(6) Uani 1 1 d . .
H5B H 0.4132 0.3228 0.0820 0.034 Uiso 1 1 calc R .
C6B C 0.42327(19) 0.29645(14) 0.20640(13) 0.0266(5) Uani 1 1 d . .
H6B H 0.3448 0.2825 0.2179 0.032 Uiso 1 1 calc R .
C7B C 0.50095(18) 0.29409(14) 0.26958(12) 0.0222(5) Uani 1 1 d . .
C8B C 0.47921(19) 0.26961(14) 0.35855(13) 0.0241(5) Uani 1 1 d . .
C9B C 0.60126(18) 0.25827(15) 0.47589(14) 0.0241(5) Uani 1 1 d . .
C10B C 0.79895(18) 0.23013(14) 0.34167(12) 0.0218(5) Uani 1 1 d . .
C11B C 0.79784(19) 0.13425(15) 0.34085(12) 0.0255(5) Uani 1 1 d . .
H11B H 0.7212 0.1186 0.3366 0.031 Uiso 1 1 calc R .
C12B C 0.90325(19) 0.06132(15) 0.34591(12) 0.0270(5) Uani 1 1 d . .
H12B H 0.8980 -0.0031 0.3454 0.032 Uiso 1 1 calc R .
C13B C 1.01984(19) 0.08149(15) 0.35184(12) 0.0242(5) Uani 1 1 d . .
C14B C 1.02142(18) 0.17740(14) 0.35336(12) 0.0231(5) Uani 1 1 d . .
H14B H 1.0975 0.1938 0.3577 0.028 Uiso 1 1 calc R .
C15B C 0.91288(18) 0.24895(14) 0.34856(12) 0.0213(5) Uani 1 1 d . .
C16B C 0.82564(18) 0.41491(14) 0.35147(12) 0.0208(5) Uani 1 1 d . .
C17B C 0.85030(19) 0.50184(14) 0.35975(12) 0.0234(5) Uani 1 1 d . .
H17B H 0.9330 0.5051 0.3650 0.028 Uiso 1 1 calc R .
C18B C 0.75590(19) 0.58487(15) 0.36056(12) 0.0243(5) Uani 1 1 d . .
C19B C 0.63422(19) 0.57485(15) 0.35434(12) 0.0274(5) Uani 1 1 d . .
H19B H 0.5668 0.6292 0.3558 0.033 Uiso 1 1 calc R .
C20B C 0.61300(19) 0.48743(15) 0.34631(12) 0.0258(5) Uani 1 1 d . .
H20B H 0.5305 0.4834 0.3416 0.031 Uiso 1 1 calc R .
C21B C 0.70728(18) 0.40400(14) 0.34480(12) 0.0219(5) Uani 1 1 d . .
C22B C 1.12297(19) -0.09033(14) 0.35471(13) 0.0289(6) Uani 1 1 d . .
H22A H 1.2056 -0.1265 0.3383 0.035 Uiso 1 1 calc R .
H22B H 1.0644 -0.0927 0.3131 0.035 Uiso 1 1 calc R .
C23B C 1.08523(19) -0.13885(15) 0.43790(13) 0.0354(6) Uani 1 1 d . .
H23A H 1.1374 -0.1307 0.4804 0.053 Uiso 1 1 calc R .
H23B H 1.0950 -0.2077 0.4363 0.053 Uiso 1 1 calc R .
H23C H 0.9990 -0.1095 0.4507 0.053 Uiso 1 1 calc R .
C24B C 1.24536(19) 0.02786(16) 0.36669(14) 0.0351(6) Uani 1 1 d . .
H24A H 1.2987 -0.0310 0.3965 0.042 Uiso 1 1 calc R .
H24B H 1.2343 0.0797 0.4010 0.042 Uiso 1 1 calc R .
C25B C 1.3086(2) 0.05735(18) 0.28464(16) 0.0532(8) Uani 1 1 d . .
H25A H 1.3209 0.0057 0.2509 0.080 Uiso 1 1 calc R .
H25B H 1.3885 0.0687 0.2950 0.080 Uiso 1 1 calc R .
H25C H 1.2570 0.1165 0.2555 0.080 Uiso 1 1 calc R .
C26B C 0.6784(2) 0.75584(16) 0.37769(14) 0.0386(6) Uani 1 1 d . .
H26A H 0.7094 0.7997 0.4067 0.046 Uiso 1 1 calc R .
H26B H 0.6130 0.7335 0.4132 0.046 Uiso 1 1 calc R .
C27B C 0.6223(2) 0.81203(18) 0.29761(16) 0.0619(9) Uani 1 1 d . .
H27A H 0.6846 0.8391 0.2638 0.093 Uiso 1 1 calc R .
H27B H 0.5528 0.8643 0.3098 0.093 Uiso 1 1 calc R .
H27C H 0.5935 0.7689 0.2676 0.093 Uiso 1 1 calc R .
C28B C 0.90273(19) 0.68037(15) 0.38219(12) 0.0280(5) Uani 1 1 d . .
H28A H 0.9086 0.7477 0.3639 0.034 Uiso 1 1 calc R .
H28B H 0.9629 0.6389 0.3485 0.034 Uiso 1 1 calc R .
C29B C 0.9375(2) 0.65167(16) 0.47198(13) 0.0371(6) Uani 1 1 d . .
H29A H 0.8792 0.6929 0.5058 0.056 Uiso 1 1 calc R .
H29B H 1.0208 0.6593 0.4780 0.056 Uiso 1 1 calc R .
H29C H 0.9350 0.5843 0.4901 0.056 Uiso 1 1 calc R .
O1S O 0.4463(11) 0.0579(9) 0.5161(7) 0.109(2) Uiso 0.263(5) 1 d PD 1
C1S C 0.537(2) 0.0142(17) 0.4562(13) 0.109(2) Uiso 0.263(5) 1 d PD 1
O2S O 0.467(2) 0.0057(13) 0.5271(10) 0.109(2) Uiso 0.237(5) 1 d PD 2
C2S C 0.4102(14) -0.0019(12) 0.6086(9) 0.109(2) Uiso 0.237(5) 1 d PD 2

loop_
_atom_site_aniso_label
_atom_site_aniso_U_11
_atom_site_aniso_U_22
_atom_site_aniso_U_33
_atom_site_aniso_U_23
_atom_site_aniso_U_13
_atom_site_aniso_U_12
O1A 0.0275(9) 0.0227(9) 0.0349(10) -0.0043(7) -0.0041(7) -0.0075(7)
O2A 0.0222(8) 0.0179(9) 0.0417(10) -0.0037(7) 0.0073(7) -0.0028(7)
N1A 0.0230(10) 0.0186(10) 0.0197(11) -0.0021(8) -0.0022(8) -0.0050(8)
N2A 0.0464(13) 0.0313(12) 0.0289(13) -0.0049(9) -0.0048(10) -0.0090(10)
N3A 0.0238(11) 0.0202(11) 0.0302(11) 0.0002(8) -0.0001(9) -0.0001(9)
N4A 0.0188(10) 0.0230(11) 0.0356(12) -0.0054(8) 0.0014(9) -0.0048(9)
C1A 0.0226(12) 0.0201(12) 0.0210(13) -0.0053(9) 0.0003(10) -0.0063(10)
C2A 0.0147(11) 0.0232(13) 0.0227(13) -0.0040(10) 0.0021(9) -0.0011(10)
C3A 0.0196(12) 0.0210(13) 0.0286(14) -0.0042(10) 0.0024(10) -0.0001(10)
C4A 0.0261(13) 0.0305(14) 0.0234(14) -0.0047(10) -0.0006(10) -0.0020(11)
C5A 0.0323(14) 0.0297(14) 0.0214(13) 0.0021(10) 0.0035(11) -0.0032(11)
C6A 0.0231(12) 0.0222(13) 0.0308(14) 0.0000(10) 0.0036(10) -0.0053(10)
C7A 0.0165(11) 0.0225(13) 0.0230(13) -0.0030(10) 0.0024(10) -0.0034(10)
C8A 0.0124(11) 0.0232(13) 0.0291(14) -0.0034(10) 0.0021(10) -0.0029(10)
C9A 0.0221(12) 0.0174(12) 0.0295(15) -0.0055(10) -0.0002(11) -0.0046(10)
C10A 0.0216(12) 0.0192(12) 0.0176(12) -0.0039(9) 0.0010(9) -0.0044(10)
C11A 0.0238(12) 0.0233(13) 0.0203(13) -0.0010(9) -0.0012(10) -0.0086(10)
C12A 0.0196(12) 0.0249(13) 0.0248(13) -0.0033(10) -0.0019(10) -0.0025(10)
C13A 0.0267(13) 0.0226(13) 0.0190(13) -0.0030(9) -0.0030(10) -0.0046(10)
C14A 0.0271(13) 0.0182(12) 0.0228(13) -0.0025(9) 0.0033(10) -0.0055(10)
C15A 0.0210(12) 0.0236(13) 0.0187(12) -0.0039(9) 0.0030(10) -0.0058(10)
C16A 0.0213(12) 0.0184(13) 0.0226(13) -0.0041(9) 0.0003(10) -0.0001(10)
C17A 0.0247(13) 0.0184(12) 0.0259(13) -0.0035(9) 0.0013(10) -0.0089(10)
C18A 0.0212(12) 0.0229(13) 0.0202(13) -0.0044(9) -0.0021(10) -0.0050(10)
C19A 0.0216(12) 0.0203(13) 0.0274(13) -0.0046(10) -0.0017(10) -0.0008(10)
C20A 0.0256(13) 0.0200(13) 0.0248(13) 0.0002(9) -0.0021(10) -0.0084(10)
C21A 0.0212(12) 0.0193(12) 0.0181(12) -0.0024(9) -0.0012(9) -0.0025(10)
C22A 0.0299(14) 0.0259(14) 0.0347(15) -0.0069(10) -0.0031(11) -0.0003(11)
C23A 0.0377(15) 0.0429(17) 0.0558(18) -0.0087(13) -0.0117(13) -0.0066(13)
C24A 0.0294(13) 0.0231(13) 0.0291(14) 0.0005(10) -0.0017(11) -0.0008(11)
C25A 0.0313(13) 0.0263(14) 0.0295(14) -0.0051(10) 0.0018(11) -0.0007(11)
C26A 0.0197(12) 0.0316(14) 0.0424(16) -0.0091(11) 0.0048(11) -0.0043(11)
C27A 0.0282(14) 0.0386(16) 0.0624(19) -0.0066(13) -0.0143(13) -0.0043(12)
C28A 0.0213(12) 0.0324(14) 0.0380(15) -0.0095(11) 0.0027(11) -0.0102(11)
C29A 0.0358(15) 0.0419(16) 0.0423(17) -0.0011(12) 0.0045(12) -0.0163(12)
O1B 0.0260(9) 0.0358(10) 0.0314(10) -0.0008(7) 0.0010(7) -0.0114(8)
O2B 0.0213(8) 0.0204(9) 0.0344(9) -0.0068(7) -0.0015(7) -0.0029(7)
N1B 0.0205(10) 0.0286(11) 0.0180(11) -0.0019(8) -0.0015(8) -0.0062(8)
N2B 0.0303(11) 0.0463(13) 0.0259(12) -0.0046(10) -0.0014(10) -0.0095(10)
N3B 0.0231(11) 0.0205(11) 0.0391(12) -0.0025(9) -0.0019(9) -0.0014(9)
N4B 0.0261(11) 0.0218(11) 0.0382(12) -0.0104(9) -0.0018(9) -0.0026(9)
C1B 0.0187(12) 0.0250(13) 0.0220(13) -0.0032(10) -0.0002(10) -0.0031(10)
C2B 0.0221(12) 0.0139(12) 0.0243(13) -0.0051(9) -0.0015(10) 0.0007(10)
C3B 0.0234(12) 0.0185(12) 0.0272(14) -0.0041(10) 0.0004(10) -0.0017(10)
C4B 0.0362(14) 0.0216(13) 0.0199(13) -0.0020(10) -0.0025(11) -0.0032(11)
C5B 0.0310(14) 0.0269(14) 0.0280(15) -0.0059(10) -0.0097(11) -0.0060(11)
C6B 0.0233(12) 0.0243(13) 0.0327(15) -0.0052(10) -0.0037(11) -0.0053(10)
C7B 0.0251(13) 0.0184(12) 0.0221(13) -0.0040(9) -0.0024(10) -0.0025(10)
C8B 0.0204(13) 0.0200(13) 0.0304(15) -0.0047(10) -0.0024(11) -0.0008(10)
C9B 0.0181(12) 0.0257(13) 0.0283(15) -0.0059(11) 0.0008(11) -0.0037(10)
C10B 0.0226(12) 0.0245(13) 0.0172(12) -0.0034(9) -0.0017(10) -0.0034(10)
C11B 0.0241(13) 0.0290(14) 0.0240(13) -0.0032(10) -0.0036(10) -0.0072(11)
C12B 0.0301(13) 0.0209(13) 0.0290(14) -0.0022(10) -0.0042(11) -0.0044(11)
C13B 0.0262(13) 0.0237(13) 0.0192(13) -0.0010(10) -0.0020(10) -0.0005(11)
C14B 0.0189(12) 0.0248(13) 0.0236(13) -0.0028(10) -0.0010(10) -0.0019(10)
C15B 0.0263(13) 0.0201(13) 0.0173(12) -0.0027(9) -0.0016(10) -0.0046(10)
C16B 0.0216(12) 0.0221(13) 0.0162(12) -0.0043(9) -0.0016(10) 0.0007(10)
C17B 0.0207(12) 0.0252(13) 0.0238(13) -0.0045(10) -0.0023(10) -0.0035(10)
C18B 0.0294(13) 0.0237(13) 0.0191(13) -0.0030(10) -0.0016(10) -0.0048(11)
C19B 0.0262(13) 0.0239(13) 0.0304(14) -0.0077(10) -0.0021(10) -0.0005(10)
C20B 0.0218(12) 0.0289(14) 0.0258(14) -0.0056(10) -0.0020(10) -0.0030(11)
C21B 0.0225(12) 0.0239(13) 0.0190(13) -0.0037(9) -0.0016(10) -0.0041(10)
C22B 0.0280(13) 0.0237(13) 0.0319(14) -0.0053(10) -0.0007(11) 0.0006(11)
C23B 0.0337(14) 0.0319(15) 0.0373(15) 0.0022(11) -0.0042(12) -0.0056(12)
C24B 0.0254(13) 0.0285(14) 0.0472(17) -0.0005(11) -0.0071(12) -0.0001(11)
C25B 0.0360(16) 0.0502(18) 0.072(2) -0.0032(15) 0.0060(14) -0.0140(14)
C26B 0.0326(14) 0.0304(15) 0.0536(18) -0.0128(12) 0.0040(13) -0.0063(12)
C27B 0.0430(17) 0.0494(19) 0.075(2) 0.0240(15) 0.0065(15) 0.0009(14)
C28B 0.0312(13) 0.0245(13) 0.0300(14) -0.0044(10) 0.0005(11) -0.0098(11)
C29B 0.0432(15) 0.0384(15) 0.0331(15) -0.0018(11) -0.0050(12) -0.0172(12)

loop_
_atom_type_symbol
_atom_type_description
_atom_type_scat_dispersion_real
_atom_type_scat_dispersion_imag
_atom_type_scat_source
C C 0.0033 0.0016 'International Tables Vol C Tables 4.2.6.8 and 6.1.1.4'
H H 0.0000 0.0000 'International Tables Vol C Tables 4.2.6.8 and 6.1.1.4'
N N 0.0061 0.0033 'International Tables Vol C Tables 4.2.6.8 and 6.1.1.4'
O O 0.0106 0.0060 'International Tables Vol C Tables 4.2.6.8 and 6.1.1.4'

loop_
_geom_angle_atom_site_label_1
_geom_angle_atom_site_label_2
_geom_angle_atom_site_label_3
_geom_angle
C15A O2A C16A 117.78(16)
C8A N1A C1A 114.47(15)
C9A N1A C1A 121.68(16)
C9A N1A C8A 122.85(16)
C13A N3A C22A 121.69(17)
C13A N3A C24A 121.65(17)
C22A N3A C24A 116.05(17)
C18A N4A C26A 121.01(17)
C18A N4A C28A 120.99(17)
C28A N4A C26A 117.54(17)
N1A C1A C2A 98.29(15)
C10A C1A N1A 110.45(15)
C10A C1A C2A 115.95(16)
C21A C1A N1A 110.10(16)
C21A C1A C2A 110.99(16)
C21A C1A C10A 110.44(16)
C3A C2A C1A 127.53(19)
C3A C2A C7A 120.22(19)
C7A C2A C1A 112.07(17)
C2A C3A H3A 121.0
C2A C3A C4A 118.0(2)
C4A C3A H3A 121.0
C3A C4A H4A 119.3
C3A C4A C5A 121.4(2)
C5A C4A H4A 119.3
C4A C5A H5A 119.7
C6A C5A C4A 120.6(2)
C6A C5A H5A 119.7
C5A C6A H6A 121.2
C5A C6A C7A 117.7(2)
C7A C6A H6A 121.2
C2A C7A C8A 110.14(17)
C6A C7A C2A 122.12(19)
C6A C7A C8A 127.6(2)
O1A C8A N1A 124.17(19)
O1A C8A C7A 131.44(19)
N1A C8A C7A 104.39(17)
N2A C9A N1A 179.0(2)
C11A C10A C1A 122.34(18)
C15A C10A C1A 121.87(18)
C15A C10A C11A 115.75(18)
C10A C11A H11A 118.6
C12A C11A C10A 122.78(19)
C12A C11A H11A 118.6
C11A C12A H12A 119.5
C11A C12A C13A 121.0(2)
C13A C12A H12A 119.5
N3A C13A C12A 121.91(19)
N3A C13A C14A 121.43(19)
C14A C13A C12A 116.64(19)
C13A C14A H14A 119.7
C15A C14A C13A 120.69(19)
C15A C14A H14A 119.7
C10A C15A O2A 123.09(18)
C10A C15A C14A 123.17(19)
C14A C15A O2A 113.74(18)
C17A C16A O2A 114.19(18)
C21A C16A O2A 122.95(18)
C21A C16A C17A 122.86(19)
C16A C17A H17A 119.7
C16A C17A C18A 120.52(19)
C18A C17A H17A 119.7
N4A C18A C17A 121.70(19)
N4A C18A C19A 121.36(19)
C17A C18A C19A 116.91(19)
C18A C19A H19A 119.6
C20A C19A C18A 120.82(19)
C20A C19A H19A 119.6
C19A C20A H20A 118.6
C19A C20A C21A 122.8(2)
C21A C20A H20A 118.6
C16A C21A C1A 122.29(18)
C16A C21A C20A 116.07(19)
C20A C21A C1A 121.60(18)
N3A C22A H22C 108.8
N3A C22A H22D 108.8
N3A C22A C23A 113.64(18)
H22C C22A H22D 107.7
C23A C22A H22C 108.8
C23A C22A H22D 108.8
C22A C23A H23D 109.5
C22A C23A H23E 109.5
C22A C23A H23F 109.5
H23D C23A H23E 109.5
H23D C23A H23F 109.5
H23E C23A H23F 109.5
N3A C24A H24C 108.9
N3A C24A H24D 108.9
N3A C24A C25A 113.38(17)
H24C C24A H24D 107.7
C25A C24A H24C 108.9
C25A C24A H24D 108.9
C24A C25A H25D 109.5
C24A C25A H25E 109.5
C24A C25A H25F 109.5
H25D C25A H25E 109.5
H25D C25A H25F 109.5
H25E C25A H25F 109.5
N4A C26A H26C 108.9
N4A C26A H26D 108.9
N4A C26A C27A 113.33(18)
H26C C26A H26D 107.7
C27A C26A H26C 108.9
C27A C26A H26D 108.9
C26A C27A H27D 109.5
C26A C27A H27E 109.5
C26A C27A H27F 109.5
H27D C27A H27E 109.5
H27D C27A H27F 109.5
H27E C27A H27F 109.5
N4A C28A H28C 109.0
N4A C28A H28D 109.0
N4A C28A C29A 113.08(17)
H28C C28A H28D 107.8
C29A C28A H28C 109.0
C29A C28A H28D 109.0
C28A C29A H29D 109.5
C28A C29A H29E 109.5
C28A C29A H29F 109.5
H29D C29A H29E 109.5
H29D C29A H29F 109.5
H29E C29A H29F 109.5
C15B O2B C16B 118.28(16)
C8B N1B C1B 114.88(16)
C9B N1B C1B 122.93(15)
C9B N1B C8B 121.41(17)
C13B N3B C22B 121.44(17)
C13B N3B C24B 121.78(18)
C22B N3B C24B 116.56(17)
C18B N4B C26B 120.97(18)
C18B N4B C28B 121.02(17)
C28B N4B C26B 116.51(17)
N1B C1B C2B 98.08(15)
C10B C1B N1B 110.19(16)
C10B C1B C2B 112.93(16)
C21B C1B N1B 111.32(17)
C21B C1B C2B 113.12(16)
C21B C1B C10B 110.62(16)
C3B C2B C1B 127.49(19)
C3B C2B C7B 120.29(19)
C7B C2B C1B 112.21(18)
C2B C3B H3B 121.1
C2B C3B C4B 117.9(2)
C4B C3B H3B 121.1
C3B C4B H4B 119.2
C3B C4B C5B 121.7(2)
C5B C4B H4B 119.2
C4B C5B H5B 119.8
C6B C5B C4B 120.42(19)
C6B C5B H5B 119.8
C5B C6B H6B 121.2
C5B C6B C7B 117.6(2)
C7B C6B H6B 121.2
C2B C7B C6B 122.1(2)
C2B C7B C8B 110.20(18)
C6B C7B C8B 127.7(2)
O1B C8B N1B 124.21(19)
O1B C8B C7B 131.27(19)
N1B C8B C7B 104.51(18)
N2B C9B N1B 179.9(3)
C11B C10B C1B 121.58(18)
C15B C10B C1B 122.02(18)
C15B C10B C11B 116.39(19)
C10B C11B H11B 118.7
C12B C11B C10B 122.65(19)
C12B C11B H11B 118.7
C11B C12B H12B 119.7
C11B C12B C13B 120.6(2)
C13B C12B H12B 119.7
N3B C13B C12B 121.05(19)
N3B C13B C14B 121.90(19)
C14B C13B C12B 117.04(19)
C13B C14B H14B 119.7
C15B C14B C13B 120.68(19)
C15B C14B H14B 119.7
O2B C15B C10B 123.25(18)
O2B C15B C14B 114.07(17)
C10B C15B C14B 122.68(19)
O2B C16B C17B 114.15(18)
O2B C16B C21B 123.01(18)
C17B C16B C21B 122.84(19)
C16B C17B H17B 119.4
C16B C17B C18B 121.16(19)
C18B C17B H17B 119.4
N4B C18B C17B 121.94(19)
N4B C18B C19B 121.34(19)
C17B C18B C19B 116.72(19)
C18B C19B H19B 119.7
C20B C19B C18B 120.6(2)
C20B C19B H19B 119.7
C19B C20B H20B 118.5
C19B C20B C21B 123.0(2)
C21B C20B H20B 118.5
C16B C21B C1B 122.21(18)
C16B C21B C20B 115.66(19)
C20B C21B C1B 122.08(18)
N3B C22B H22A 109.1
N3B C22B H22B 109.1
N3B C22B C23B 112.70(18)
H22A C22B H22B 107.8
C23B C22B H22A 109.1
C23B C22B H22B 109.1
C22B C23B H23A 109.5
C22B C23B H23B 109.5
C22B C23B H23C 109.5
H23A C23B H23B 109.5
H23A C23B H23C 109.5
H23B C23B H23C 109.5
N3B C24B H24A 109.2
N3B C24B H24B 109.2
N3B C24B C25B 111.96(18)
H24A C24B H24B 107.9
C25B C24B H24A 109.2
C25B C24B H24B 109.2
C24B C25B H25A 109.5
C24B C25B H25B 109.5
C24B C25B H25C 109.5
H25A C25B H25B 109.5
H25A C25B H25C 109.5
H25B C25B H25C 109.5
N4B C26B H26A 108.7
N4B C26B H26B 108.7
N4B C26B C27B 114.0(2)
H26A C26B H26B 107.6
C27B C26B H26A 108.7
C27B C26B H26B 108.7
C26B C27B H27A 109.5
C26B C27B H27B 109.5
C26B C27B H27C 109.5
H27A C27B H27B 109.5
H27A C27B H27C 109.5
H27B C27B H27C 109.5
N4B C28B H28A 108.8
N4B C28B H28B 108.8
N4B C28B C29B 113.73(17)
H28A C28B H28B 107.7
C29B C28B H28A 108.8
C29B C28B H28B 108.8
C28B C29B H29A 109.5
C28B C29B H29B 109.5
C28B C29B H29C 109.5
H29A C29B H29B 109.5
H29A C29B H29C 109.5
H29B C29B H29C 109.5

loop_
_geom_bond_atom_site_label_1
_geom_bond_atom_site_label_2
_geom_bond_distance
O1A C8A 1.210(2)
O2A C15A 1.386(2)
O2A C16A 1.386(2)
N1A C1A 1.517(2)
N1A C8A 1.417(2)
N1A C9A 1.342(2)
N2A C9A 1.148(2)
N3A C13A 1.377(2)
N3A C22A 1.461(2)
N3A C24A 1.463(2)
N4A C18A 1.377(2)
N4A C26A 1.461(2)
N4A C28A 1.451(2)
C1A C2A 1.528(3)
C1A C10A 1.516(3)
C1A C21A 1.511(3)
C2A C3A 1.379(3)
C2A C7A 1.386(3)
C3A H3A 0.9500
C3A C4A 1.389(3)
C4A H4A 0.9500
C4A C5A 1.390(3)
C5A H5A 0.9500
C5A C6A 1.378(3)
C6A H6A 0.9500
C6A C7A 1.383(3)
C7A C8A 1.471(3)
C10A C11A 1.398(3)
C10A C15A 1.383(3)
C11A H11A 0.9500
C11A C12A 1.374(3)
C12A H12A 0.9500
C12A C13A 1.413(3)
C13A C14A 1.403(3)
C14A H14A 0.9500
C14A C15A 1.385(3)
C16A C17A 1.384(3)
C16A C21A 1.380(3)
C17A H17A 0.9500
C17A C18A 1.401(3)
C18A C19A 1.412(3)
C19A H19A 0.9500
C19A C20A 1.364(3)
C20A H20A 0.9500
C20A C21A 1.397(3)
C22A H22C 0.9900
C22A H22D 0.9900
C22A C23A 1.512(3)
C23A H23D 0.9800
C23A H23E 0.9800
C23A H23F 0.9800
C24A H24C 0.9900
C24A H24D 0.9900
C24A C25A 1.522(3)
C25A H25D 0.9800
C25A H25E 0.9800
C25A H25F 0.9800
C26A H26C 0.9900
C26A H26D 0.9900
C26A C27A 1.517(3)
C27A H27D 0.9800
C27A H27E 0.9800
C27A H27F 0.9800
C28A H28C 0.9900
C28A H28D 0.9900
C28A C29A 1.521(3)
C29A H29D 0.9800
C29A H29E 0.9800
C29A H29F 0.9800
O1B C8B 1.212(2)
O2B C15B 1.379(2)
O2B C16B 1.381(2)
N1B C1B 1.522(2)
N1B C8B 1.411(2)
N1B C9B 1.344(3)
N2B C9B 1.146(2)
N3B C13B 1.372(2)
N3B C22B 1.456(2)
N3B C24B 1.458(2)
N4B C18B 1.376(2)
N4B C26B 1.462(3)
N4B C28B 1.461(2)
C1B C2B 1.527(3)
C1B C10B 1.513(3)
C1B C21B 1.507(3)
C2B C3B 1.379(3)
C2B C7B 1.388(3)
C3B H3B 0.9500
C3B C4B 1.392(3)
C4B H4B 0.9500
C4B C5B 1.393(3)
C5B H5B 0.9500
C5B C6B 1.380(3)
C6B H6B 0.9500
C6B C7B 1.392(3)
C7B C8B 1.468(3)
C10B C11B 1.394(3)
C10B C15B 1.385(3)
C11B H11B 0.9500
C11B C12B 1.376(3)
C12B H12B 0.9500
C12B C13B 1.420(3)
C13B C14B 1.397(3)
C14B H14B 0.9500
C14B C15B 1.389(3)
C16B C17B 1.382(3)
C16B C21B 1.388(3)
C17B H17B 0.9500
C17B C18B 1.395(3)
C18B C19B 1.419(3)
C19B H19B 0.9500
C19B C20B 1.372(3)
C20B H20B 0.9500
C20B C21B 1.399(3)
C22B H22A 0.9900
C22B H22B 0.9900
C22B C23B 1.517(3)
C23B H23A 0.9800
C23B H23B 0.9800
C23B H23C 0.9800
C24B H24A 0.9900
C24B H24B 0.9900
C24B C25B 1.529(3)
C25B H25A 0.9800
C25B H25B 0.9800
C25B H25C 0.9800
C26B H26A 0.9900
C26B H26B 0.9900
C26B C27B 1.519(3)
C27B H27A 0.9800
C27B H27B 0.9800
C27B H27C 0.9800
C28B H28A 0.9900
C28B H28B 0.9900
C28B C29B 1.519(3)
C29B H29A 0.9800
C29B H29B 0.9800
C29B H29C 0.9800
O1S C1S 1.466(14)
O2S C2S 1.443(13)

loop_
_geom_torsion_atom_site_label_1
_geom_torsion_atom_site_label_2
_geom_torsion_atom_site_label_3
_geom_torsion_atom_site_label_4
_geom_torsion
_geom_torsion_site_symmetry_1
_geom_torsion_site_symmetry_4
O2A C16A C17A C18A -178.89(16) . .
O2A C16A C21A C1A -3.4(3) . .
O2A C16A C21A C20A 178.79(17) . .
N1A C1A C2A C3A -179.34(19) . .
N1A C1A C2A C7A 5.6(2) . .
N1A C1A C10A C11A 48.6(2) . .
N1A C1A C10A C15A -128.88(19) . .
N1A C1A C21A C16A 132.75(18) . .
N1A C1A C21A C20A -49.6(2) . .
N3A C13A C14A C15A -177.48(18) . .
N4A C18A C19A C20A -179.55(19) . .
C1A N1A C8A O1A -172.08(19) . .
C1A N1A C8A C7A 7.7(2) . .
C1A C2A C3A C4A -174.14(18) . .
C1A C2A C7A C6A 174.71(18) . .
C1A C2A C7A C8A -1.6(2) . .
C1A C10A C11A C12A -176.93(18) . .
C1A C10A C15A O2A -4.2(3) . .
C1A C10A C15A C14A 176.64(18) . .
C2A C1A C10A C11A -62.0(2) . .
C2A C1A C10A C15A 120.5(2) . .
C2A C1A C21A C16A -119.5(2) . .
C2A C1A C21A C20A 58.1(2) . .
C2A C3A C4A C5A 0.5(3) . .
C2A C7A C8A O1A 176.2(2) . .
C2A C7A C8A N1A -3.6(2) . .
C3A C2A C7A C6A -0.8(3) . .
C3A C2A C7A C8A -177.06(18) . .
C3A C4A C5A C6A -1.4(3) . .
C4A C5A C6A C7A 1.2(3) . .
C5A C6A C7A C2A -0.1(3) . .
C5A C6A C7A C8A 175.48(19) . .
C6A C7A C8A O1A 0.1(4) . .
C6A C7A C8A N1A -179.62(19) . .
C7A C2A C3A C4A 0.6(3) . .
C8A N1A C1A C2A -8.2(2) . .
C8A N1A C1A C10A -129.93(17) . .
C8A N1A C1A C21A 107.85(18) . .
C9A N1A C1A C2A -177.02(16) . .
C9A N1A C1A C10A 61.2(2) . .
C9A N1A C1A C21A -61.0(2) . .
C9A N1A C8A O1A -3.4(3) . .
C9A N1A C8A C7A 176.39(17) . .
C10A C1A C2A C3A -61.7(3) . .
C10A C1A C2A C7A 123.20(19) . .
C10A C1A C21A C16A 10.5(3) . .
C10A C1A C21A C20A -171.83(17) . .
C10A C11A C12A C13A 0.4(3) . .
C11A C10A C15A O2A 178.18(18) . .
C11A C10A C15A C14A -1.0(3) . .
C11A C12A C13A N3A 177.19(18) . .
C11A C12A C13A C14A -1.2(3) . .
C12A C13A C14A C15A 1.0(3) . .
C13A N3A C22A C23A -97.5(2) . .
C13A N3A C24A C25A -83.2(2) . .
C13A C14A C15A O2A -179.09(17) . .
C13A C14A C15A C10A 0.2(3) . .
C15A O2A C16A C17A 170.95(17) . .
C15A O2A C16A C21A -8.4(3) . .
C15A C10A C11A C12A 0.7(3) . .
C16A O2A C15A C10A 12.2(3) . .
C16A O2A C15A C14A -168.49(17) . .
C16A C17A C18A N4A 178.59(18) . .
C16A C17A C18A C19A 0.5(3) . .
C17A C16A C21A C1A 177.26(18) . .
C17A C16A C21A C20A -0.5(3) . .
C17A C18A C19A C20A -1.5(3) . .
C18A N4A C26A C27A -77.2(2) . .
C18A N4A C28A C29A -85.4(2) . .
C18A C19A C20A C21A 1.5(3) . .
C19A C20A C21A C1A -178.27(18) . .
C19A C20A C21A C16A -0.5(3) . .
C21A C1A C2A C3A 65.3(3) . .
C21A C1A C2A C7A -109.74(19) . .
C21A C1A C10A C11A 170.63(17) . .
C21A C1A C10A C15A -6.9(2) . .
C21A C16A C17A C18A 0.5(3) . .
C22A N3A C13A C12A 15.1(3) . .
C22A N3A C13A C14A -166.53(18) . .
C22A N3A C24A C25A 88.0(2) . .
C24A N3A C13A C12A -174.20(18) . .
C24A N3A C13A C14A 4.2(3) . .
C24A N3A C22A C23A 91.4(2) . .
C26A N4A C18A C17A 179.08(17) . .
C26A N4A C18A C19A -2.9(3) . .
C26A N4A C28A C29A 102.4(2) . .
C28A N4A C18A C17A 7.1(3) . .
C28A N4A C18A C19A -174.94(17) . .
C28A N4A C26A C27A 95.0(2) . .
O2B C16B C17B C18B 179.05(17) . .
O2B C16B C21B C1B -1.9(3) . .
O2B C16B C21B C20B -179.58(17) . .
N1B C1B C2B C3B -179.85(19) . .
N1B C1B C2B C7B -0.8(2) . .
N1B C1B C10B C11B 50.7(2) . .
N1B C1B C10B C15B -130.81(19) . .
N1B C1B C21B C16B 130.24(19) . .
N1B C1B C21B C20B -52.2(2) . .
N3B C13B C14B C15B 178.94(18) . .
N4B C18B C19B C20B 178.56(19) . .
C1B N1B C8B O1B 175.32(19) . .
C1B N1B C8B C7B -3.7(2) . .
C1B C2B C3B C4B -179.77(18) . .
C1B C2B C7B C6B 179.10(17) . .
C1B C2B C7B C8B -1.3(2) . .
C1B C10B C11B C12B 178.07(18) . .
C1B C10B C15B O2B 1.7(3) . .
C1B C10B C15B C14B -177.70(18) . .
C2B C1B C10B C11B -57.8(3) . .
C2B C1B C10B C15B 120.6(2) . .
C2B C1B C21B C16B -120.4(2) . .
C2B C1B C21B C20B 57.1(3) . .
C2B C3B C4B C5B 0.2(3) . .
C2B C7B C8B O1B -175.9(2) . .
C2B C7B C8B N1B 3.0(2) . .
C3B C2B C7B C6B -1.8(3) . .
C3B C2B C7B C8B 177.81(18) . .
C3B C4B C5B C6B -1.2(3) . .
C4B C5B C6B C7B 0.7(3) . .
C5B C6B C7B C2B 0.8(3) . .
C5B C6B C7B C8B -178.73(19) . .
C6B C7B C8B O1B 3.6(4) . .
C6B C7B C8B N1B -177.47(19) . .
C7B C2B C3B C4B 1.2(3) . .
C8B N1B C1B C2B 2.8(2) . .
C8B N1B C1B C10B -115.29(18) . .
C8B N1B C1B C21B 121.59(18) . .
C9B N1B C1B C2B 172.87(17) . .
C9B N1B C1B C10B 54.7(2) . .
C9B N1B C1B C21B -68.4(2) . .
C9B N1B C8B O1B 5.1(3) . .
C9B N1B C8B C7B -173.90(17) . .
C10B C1B C2B C3B -63.8(3) . .
C10B C1B C2B C7B 115.2(2) . .
C10B C1B C21B C16B 7.4(3) . .
C10B C1B C21B C20B -175.06(18) . .
C10B C11B C12B C13B -0.4(3) . .
C11B C10B C15B O2B -179.78(17) . .
C11B C10B C15B C14B 0.8(3) . .
C11B C12B C13B N3B -178.60(19) . .
C11B C12B C13B C14B 0.8(3) . .
C12B C13B C14B C15B -0.5(3) . .
C13B N3B C22B C23B -78.0(2) . .
C13B N3B C24B C25B -89.3(2) . .
C13B C14B C15B O2B -179.80(17) . .
C13B C14B C15B C10B -0.4(3) . .
C15B O2B C16B C17B 175.32(16) . .
C15B O2B C16B C21B -4.6(3) . .
C15B C10B C11B C12B -0.5(3) . .
C16B O2B C15B C10B 4.7(3) . .
C16B O2B C15B C14B -175.86(16) . .
C16B C17B C18B N4B -178.47(19) . .
C16B C17B C18B C19B 1.4(3) . .
C17B C16B C21B C1B 178.20(18) . .
C17B C16B C21B C20B 0.5(3) . .
C17B C18B C19B C20B -1.3(3) . .
C18B N4B C26B C27B -85.3(3) . .
C18B N4B C28B C29B -79.9(2) . .
C18B C19B C20B C21B 0.8(3) . .
C19B C20B C21B C1B -178.12(19) . .
C19B C20B C21B C16B -0.4(3) . .
C21B C1B C2B C3B 62.8(3) . .
C21B C1B C2B C7B -118.2(2) . .
C21B C1B C10B C11B 174.25(18) . .
C21B C1B C10B C15B -7.3(3) . .
C21B C16B C17B C18B -1.0(3) . .
C22B N3B C13B C12B -1.5(3) . .
C22B N3B C13B C14B 179.11(18) . .
C22B N3B C24B C25B 96.0(2) . .
C24B N3B C13B C12B -175.89(19) . .
C24B N3B C13B C14B 4.7(3) . .
C24B N3B C22B C23B 96.7(2) . .
C26B N4B C18B C17B -172.46(19) . .
C26B N4B C18B C19B 7.7(3) . .
C26B N4B C28B C29B 86.2(2) . .
C28B N4B C18B C17B -6.9(3) . .
C28B N4B C18B C19B 173.28(18) . .
C28B N4B C26B C27B 108.5(2) . .
C1S O1S C1S O1S 0.002(4) 2_656 2_656
